data_8107615
loop_
_publ_author_name
'Fujisawa, Kiyoshi'
'Ageishi, Keigo'
'Tiekink, Edward R. T.'

_publ_section_title
;
 Crystal structure of
 [N(E),N&#x2032;(E)]-N,N&#x2032;-(1,4-phenylenedimethylidyne)bis-3,5-bis(propan-2-yl)-1H-pyrazol-4-amine,
 C26H36N6
;
_journal_issue 5
_journal_name_full 'Zeitschrift f\"ur Kristallographie - New Crystal Structures'
_journal_page_first 973
_journal_page_last 976
_journal_paper_doi 10.1515/ncrs-2023-0305
_journal_volume 238
_journal_year 2023
_chemical_formula_moiety 'C26 H36 N6'
_chemical_formula_sum 'C26 H36 N6'
_chemical_formula_weight 432.61
_space_group_crystal_system triclinic
_space_group_IT_number 2
_space_group_name_Hall '-P 1'
_space_group_name_H-M_alt 'P -1'
_atom_sites_solution_hydrogens mixed
_atom_sites_solution_primary direct
_atom_sites_solution_secondary difmap
_audit_creation_method SHELXL-2018/3
_cell_angle_alpha 104.980(3)
_cell_angle_beta 94.279(3)
_cell_angle_gamma 93.876(3)
_cell_formula_units_Z 1
_cell_length_a 5.7137(2)
_cell_length_b 10.4374(3)
_cell_length_c 11.1141(3)
_cell_measurement_reflns_used 6430
_cell_measurement_temperature 178(2)
_cell_measurement_theta_max 27.50
_cell_measurement_theta_min 3.00
_cell_volume 635.89(4)
_computing_cell_refinement 'CrysAlis^PRO^ [1]'
_computing_data_collection 'CrysAlis^PRO^ [1]'
_computing_data_reduction 'CrysAlis^PRO^ [1]'
_computing_molecular_graphics 'ORTEP-3 for Windows [4]'
_computing_publication_material 'SHELXL-2018/3 [3]'
_computing_structure_refinement 'SHELXL-2018/3 [3]'
_computing_structure_solution 'SIR2008 [2]'
_diffrn_ambient_temperature 178(2)
_diffrn_detector_area_resol_mean 5.814
_diffrn_measured_fraction_theta_full 0.999
_diffrn_measured_fraction_theta_max 0.919
_diffrn_measurement_device_type 'Rigaku XtaLAB P200'
_diffrn_measurement_method \w
_diffrn_radiation_type 'Mo K\a'
_diffrn_radiation_wavelength 0.71073
_diffrn_reflns_av_R_equivalents 0.0533
_diffrn_reflns_av_unetI/netI 0.0557
_diffrn_reflns_Laue_measured_fraction_full 0.999
_diffrn_reflns_Laue_measured_fraction_max 0.919
_diffrn_reflns_limit_h_max 7
_diffrn_reflns_limit_h_min -7
_diffrn_reflns_limit_k_max 14
_diffrn_reflns_limit_k_min -14
_diffrn_reflns_limit_l_max 15
_diffrn_reflns_limit_l_min -15
_diffrn_reflns_number 21711
_diffrn_reflns_point_group_measured_fraction_full 0.999
_diffrn_reflns_point_group_measured_fraction_max 0.919
_diffrn_reflns_theta_full 25.242
_diffrn_reflns_theta_max 29.451
_diffrn_reflns_theta_min 3.130
_exptl_absorpt_coefficient_mu 0.069
_exptl_absorpt_correction_T_max 0.999
_exptl_absorpt_correction_T_min 0.851
_exptl_absorpt_correction_type multi-scan
_exptl_absorpt_process_details
;
CrysAlisPro [1]
;
_exptl_crystal_colour yellow
_exptl_crystal_density_diffrn 1.130
_exptl_crystal_description plate
_exptl_crystal_F_000 234
_exptl_crystal_size_max 0.074
_exptl_crystal_size_mid 0.064
_exptl_crystal_size_min 0.013
_refine_diff_density_max 0.233
_refine_diff_density_min -0.209
_refine_diff_density_rms 0.041
_refine_ls_extinction_coef .
_refine_ls_extinction_method none
_refine_ls_goodness_of_fit_ref 1.026
_refine_ls_hydrogen_treatment mixed
_refine_ls_matrix_type full
_refine_ls_number_parameters 152
_refine_ls_number_reflns 3240
_refine_ls_number_restraints 1
_refine_ls_restrained_S_all 1.026
_refine_ls_R_factor_all 0.0948
_refine_ls_R_factor_gt 0.0503
_refine_ls_shift/su_max 0.000
_refine_ls_shift/su_mean 0.000
_refine_ls_structure_factor_coef Fsqd
_refine_ls_weighting_details 'w=1/[\s^2^(Fo^2^)+(0.0528P)^2^+0.1191P] where P=(Fo^2^+2Fc^2^)/3'
_refine_ls_weighting_scheme calc
_refine_ls_wR_factor_gt 0.1075
_refine_ls_wR_factor_ref 0.1220
_reflns_Friedel_coverage 0.000
_reflns_Friedel_fraction_full .
_reflns_Friedel_fraction_max .
_reflns_number_gt 2113
_reflns_number_total 3240
_reflns_threshold_expression 'I > 2\s(I)'
_cod_data_source_file suppl_j_ncrs-2023-0305_suppl_001.cif
_cod_data_source_block shelx
_cod_original_cell_volume 635.89(3)
_cod_database_code 8107615
_shelx_shelxl_version_number 2018/3
_shelx_space_group_comment
;
The symmetry employed for this shelxl refinement is uniquely defined
by the following loop, which should always be used as a source of
symmetry information in preference to the above space-group names.
They are only intended as comments.
;
_shelx_estimated_absorpt_t_min 0.995
_shelx_estimated_absorpt_t_max 0.999

loop_
_space_group_symop_operation_xyz
'x, y, z'
'-x, -y, -z'

loop_
_atom_site_label
_atom_site_type_symbol
_atom_site_fract_x
_atom_site_fract_y
_atom_site_fract_z
_atom_site_U_iso_or_equiv
_atom_site_adp_type
_atom_site_occupancy
_atom_site_site_symmetry_order
_atom_site_calc_flag
_atom_site_refinement_flags_posn
_atom_site_refinement_flags_adp
_atom_site_refinement_flags_occupancy
_atom_site_disorder_assembly
_atom_site_disorder_group
N1 N 0.1000(2) 0.12351(11) 0.46106(11) 0.0293(3) Uani 1 1 d D . . . .
H1N H 0.133(3) 0.1034(15) 0.5329(10) 0.035 Uiso 1 1 d D U . . .
N2 N -0.0513(2) 0.03672(11) 0.37231(11) 0.0292(3) Uani 1 1 d . . . . .
N3 N 0.0993(2) 0.30851(11) 0.23643(10) 0.0260(3) Uani 1 1 d . . . . .
C1 C 0.5676(3) 0.28535(19) 0.54768(19) 0.0532(5) Uani 1 1 d . . . . .
H1A H 0.527942 0.225032 0.599105 0.080 Uiso 1 1 calc R U . . .
H1B H 0.678888 0.359121 0.596878 0.080 Uiso 1 1 calc R U . . .
H1C H 0.639602 0.236620 0.474085 0.080 Uiso 1 1 calc R U . . .
C2 C 0.2369(3) 0.42227(16) 0.61729(16) 0.0453(4) Uani 1 1 d . . . . .
H2A H 0.098711 0.460681 0.588170 0.068 Uiso 1 1 calc R U . . .
H2B H 0.352990 0.494022 0.665484 0.068 Uiso 1 1 calc R U . . .
H2C H 0.188932 0.365351 0.670439 0.068 Uiso 1 1 calc R U . . .
C3 C 0.3449(3) 0.34005(14) 0.50578(14) 0.0303(4) Uani 1 1 d . . . . .
H3 H 0.391519 0.400907 0.453679 0.036 Uiso 1 1 calc R U . . .
C4 C 0.1730(2) 0.23160(13) 0.42531(13) 0.0243(3) Uani 1 1 d . . . . .
C5 C 0.0581(2) 0.21652(13) 0.30708(12) 0.0232(3) Uani 1 1 d . . . . .
C6 C -0.0787(2) 0.09167(13) 0.27724(12) 0.0237(3) Uani 1 1 d . . . . .
C7 C -0.2304(3) 0.01690(13) 0.16101(13) 0.0279(3) Uani 1 1 d . . . . .
H7 H -0.185876 0.054919 0.091160 0.033 Uiso 1 1 calc R U . . .
C8 C -0.4896(3) 0.03591(18) 0.17697(15) 0.0435(4) Uani 1 1 d . . . . .
H8A H -0.536192 0.002564 0.247220 0.065 Uiso 1 1 calc R U . . .
H8B H -0.585968 -0.013431 0.100224 0.065 Uiso 1 1 calc R U . . .
H8C H -0.513273 0.130798 0.193737 0.065 Uiso 1 1 calc R U . . .
C9 C -0.1904(3) -0.13078(15) 0.12481(16) 0.0457(4) Uani 1 1 d . . . . .
H9A H -0.021933 -0.140534 0.118713 0.069 Uiso 1 1 calc R U . . .
H9B H -0.278414 -0.174477 0.043833 0.069 Uiso 1 1 calc R U . . .
H9C H -0.244996 -0.172129 0.188661 0.069 Uiso 1 1 calc R U . . .
C10 C -0.0620(3) 0.32335(13) 0.15701(13) 0.0263(3) Uani 1 1 d . . . . .
H10 H -0.210474 0.273495 0.148718 0.032 Uiso 1 1 calc R U . . .
C11 C -0.0273(2) 0.41457(13) 0.07777(12) 0.0247(3) Uani 1 1 d . . . . .
C12 C 0.1824(3) 0.49322(14) 0.08688(14) 0.0307(3) Uani 1 1 d . . . . .
H12 H 0.308503 0.489268 0.146214 0.037 Uiso 1 1 calc R U . . .
C13 C -0.2088(3) 0.42275(14) -0.01003(14) 0.0312(3) Uani 1 1 d . . . . .
H13 H -0.353387 0.369568 -0.017252 0.037 Uiso 1 1 calc R U . . .

loop_
_atom_site_aniso_label
_atom_site_aniso_U_11
_atom_site_aniso_U_22
_atom_site_aniso_U_33
_atom_site_aniso_U_23
_atom_site_aniso_U_13
_atom_site_aniso_U_12
N1 0.0378(7) 0.0257(6) 0.0270(6) 0.0158(5) -0.0044(5) -0.0062(5)
N2 0.0365(7) 0.0253(6) 0.0275(6) 0.0137(5) -0.0033(5) -0.0044(5)
N3 0.0367(7) 0.0204(6) 0.0248(6) 0.0125(5) 0.0047(5) 0.0020(5)
C1 0.0347(10) 0.0535(11) 0.0605(12) -0.0005(9) -0.0065(9) 0.0008(8)
C2 0.0402(10) 0.0381(9) 0.0488(10) -0.0021(8) 0.0026(8) -0.0023(7)
C3 0.0350(9) 0.0264(7) 0.0296(8) 0.0114(6) -0.0002(6) -0.0080(6)
C4 0.0278(8) 0.0197(6) 0.0283(7) 0.0120(6) 0.0040(6) 0.0002(5)
C5 0.0280(8) 0.0205(6) 0.0249(7) 0.0125(6) 0.0034(6) 0.0015(5)
C6 0.0279(8) 0.0214(7) 0.0251(7) 0.0120(6) 0.0028(6) 0.0024(6)
C7 0.0349(8) 0.0256(7) 0.0238(7) 0.0096(6) 0.0001(6) -0.0023(6)
C8 0.0357(10) 0.0590(11) 0.0343(9) 0.0131(8) -0.0031(7) -0.0020(8)
C9 0.0612(12) 0.0284(8) 0.0416(10) 0.0035(7) -0.0058(8) -0.0035(8)
C10 0.0339(8) 0.0216(7) 0.0278(7) 0.0138(6) 0.0054(6) 0.0029(6)
C11 0.0336(8) 0.0198(6) 0.0245(7) 0.0116(6) 0.0046(6) 0.0049(6)
C12 0.0344(9) 0.0303(8) 0.0314(8) 0.0172(6) -0.0035(6) 0.0020(6)
C13 0.0326(8) 0.0289(7) 0.0369(8) 0.0195(7) 0.0009(7) -0.0028(6)

loop_
_atom_type_symbol
_atom_type_description
_atom_type_scat_dispersion_real
_atom_type_scat_dispersion_imag
_atom_type_scat_source
C C 0.0033 0.0016 'International Tables Vol C Tables 4.2.6.8 and 6.1.1.4'
H H 0.0000 0.0000 'International Tables Vol C Tables 4.2.6.8 and 6.1.1.4'
N N 0.0061 0.0033 'International Tables Vol C Tables 4.2.6.8 and 6.1.1.4'

loop_
_geom_angle_atom_site_label_1
_geom_angle_atom_site_label_2
_geom_angle_atom_site_label_3
_geom_angle
_geom_angle_site_symmetry_1
_geom_angle_site_symmetry_3
C4 N1 N2 112.59(11) . .
C4 N1 H1N 129.6(10) . .
N2 N1 H1N 117.8(10) . .
C6 N2 N1 106.10(11) . .
C10 N3 C5 119.91(12) . .
C3 C1 H1A 109.5 . .
C3 C1 H1B 109.5 . .
H1A C1 H1B 109.5 . .
C3 C1 H1C 109.5 . .
H1A C1 H1C 109.5 . .
H1B C1 H1C 109.5 . .
C3 C2 H2A 109.5 . .
C3 C2 H2B 109.5 . .
H2A C2 H2B 109.5 . .
C3 C2 H2C 109.5 . .
H2A C2 H2C 109.5 . .
H2B C2 H2C 109.5 . .
C4 C3 C2 112.12(12) . .
C4 C3 C1 111.60(12) . .
C2 C3 C1 110.70(14) . .
C4 C3 H3 107.4 . .
C2 C3 H3 107.4 . .
C1 C3 H3 107.4 . .
N1 C4 C5 105.99(12) . .
N1 C4 C3 122.60(12) . .
C5 C4 C3 131.41(12) . .
C4 C5 N3 122.44(12) . .
C4 C5 C6 105.83(11) . .
N3 C5 C6 131.52(12) . .
N2 C6 C5 109.47(12) . .
N2 C6 C7 119.20(12) . .
C5 C6 C7 131.29(12) . .
C6 C7 C9 111.69(12) . .
C6 C7 C8 110.58(12) . .
C9 C7 C8 110.88(13) . .
C6 C7 H7 107.8 . .
C9 C7 H7 107.8 . .
C8 C7 H7 107.8 . .
C7 C8 H8A 109.5 . .
C7 C8 H8B 109.5 . .
H8A C8 H8B 109.5 . .
C7 C8 H8C 109.5 . .
H8A C8 H8C 109.5 . .
H8B C8 H8C 109.5 . .
C7 C9 H9A 109.5 . .
C7 C9 H9B 109.5 . .
H9A C9 H9B 109.5 . .
C7 C9 H9C 109.5 . .
H9A C9 H9C 109.5 . .
H9B C9 H9C 109.5 . .
N3 C10 C11 122.49(13) . .
N3 C10 H10 118.8 . .
C11 C10 H10 118.8 . .
C12 C11 C13 118.45(12) . .
C12 C11 C10 122.04(13) . .
C13 C11 C10 119.51(13) . .
C13 C12 C11 120.30(13) 2_565 .
C13 C12 H12 119.9 2_565 .
C11 C12 H12 119.9 . .
C12 C13 C11 121.25(13) 2_565 .
C12 C13 H13 119.4 2_565 .
C11 C13 H13 119.4 . .

loop_
_geom_bond_atom_site_label_1
_geom_bond_atom_site_label_2
_geom_bond_distance
_geom_bond_site_symmetry_2
N1 C4 1.3406(17) .
N1 N2 1.3585(16) .
N1 H1N 0.887(9) .
N2 C6 1.3307(17) .
N3 C10 1.2736(17) .
N3 C5 1.4074(16) .
C1 C3 1.519(2) .
C1 H1A 0.9800 .
C1 H1B 0.9800 .
C1 H1C 0.9800 .
C2 C3 1.513(2) .
C2 H2A 0.9800 .
C2 H2B 0.9800 .
C2 H2C 0.9800 .
C3 C4 1.4971(19) .
C3 H3 1.0000 .
C4 C5 1.3903(19) .
C5 C6 1.4210(18) .
C6 C7 1.4998(19) .
C7 C9 1.527(2) .
C7 C8 1.525(2) .
C7 H7 1.0000 .
C8 H8A 0.9800 .
C8 H8B 0.9800 .
C8 H8C 0.9800 .
C9 H9A 0.9800 .
C9 H9B 0.9800 .
C9 H9C 0.9800 .
C10 C11 1.4681(17) .
C10 H10 0.9500 .
C11 C12 1.388(2) .
C11 C13 1.392(2) .
C12 C13 1.3820(19) 2_565
C12 H12 0.9500 .
C13 H13 0.9500 .

loop_
_geom_torsion_atom_site_label_1
_geom_torsion_atom_site_label_2
_geom_torsion_atom_site_label_3
_geom_torsion_atom_site_label_4
_geom_torsion
_geom_torsion_site_symmetry_1
_geom_torsion_site_symmetry_2
_geom_torsion_site_symmetry_3
_geom_torsion_site_symmetry_4
C4 N1 N2 C6 -0.84(16) . . . .
N2 N1 C4 C5 1.55(16) . . . .
N2 N1 C4 C3 -178.49(12) . . . .
C2 C3 C4 N1 -71.57(18) . . . .
C1 C3 C4 N1 53.26(19) . . . .
C2 C3 C4 C5 108.37(18) . . . .
C1 C3 C4 C5 -126.80(17) . . . .
N1 C4 C5 N3 -176.96(12) . . . .
C3 C4 C5 N3 3.1(2) . . . .
N1 C4 C5 C6 -1.58(15) . . . .
C3 C4 C5 C6 178.47(14) . . . .
C10 N3 C5 C4 -152.37(14) . . . .
C10 N3 C5 C6 33.6(2) . . . .
N1 N2 C6 C5 -0.23(15) . . . .
N1 N2 C6 C7 177.68(12) . . . .
C4 C5 C6 N2 1.14(15) . . . .
N3 C5 C6 N2 175.93(13) . . . .
C4 C5 C6 C7 -176.43(14) . . . .
N3 C5 C6 C7 -1.6(3) . . . .
N2 C6 C7 C9 -41.50(18) . . . .
C5 C6 C7 C9 135.88(16) . . . .
N2 C6 C7 C8 82.49(16) . . . .
C5 C6 C7 C8 -100.13(17) . . . .
C5 N3 C10 C11 -178.05(12) . . . .
N3 C10 C11 C12 -1.7(2) . . . .
N3 C10 C11 C13 177.92(13) . . . .
C13 C11 C12 C13 -0.1(2) . . . 2_565
C10 C11 C12 C13 179.58(13) . . . 2_565
C12 C11 C13 C12 0.1(2) . . . 2_565
C10 C11 C13 C12 -179.59(14) . . . 2_565
